data_7061660
loop_
_publ_author_name
'Zhang, Xin'
'Prior, Timothy J.'
'Redshaw, Carl'

_publ_section_title
;
 Niobium and Tantalum complexes derived from the acids Ph2C(X)CO2H (X =
 OH, NH2): synthesis, structure and ROP capability
;
_journal_issue 29
_journal_name_full 'New Journal of Chemistry'
_journal_page_first 14146
_journal_page_last 14154
_journal_paper_doi 10.1039/D2NJ02527B
_journal_volume 46
_journal_year 2022
_chemical_formula_moiety 'C72 H80 Nb4 O22'
_chemical_formula_sum 'C72 H80 Nb4 O22'
_chemical_formula_weight 1669.00
_space_group_crystal_system monoclinic
_space_group_IT_number 15
_space_group_name_Hall '-C 2yc'
_space_group_name_H-M_alt 'C 1 2/c 1'
_atom_sites_solution_hydrogens geom
_atom_sites_solution_primary dual
_audit_creation_date 2021-08-09
_audit_creation_method
;
Olex2 1.3
(compiled 2020.11.12 svn.r5f609507 for OlexSys, GUI svn.r6257)
;
_audit_update_record
;
2022-02-04 deposited with the CCDC.	2022-07-07 downloaded from the CCDC.
;
_cell_angle_alpha 90
_cell_angle_beta 114.086(2)
_cell_angle_gamma 90
_cell_formula_units_Z 4
_cell_length_a 22.2498(4)
_cell_length_b 14.4513(2)
_cell_length_c 25.8064(5)
_cell_measurement_reflns_used 27746
_cell_measurement_temperature 100(2)
_cell_measurement_theta_max 32.0420
_cell_measurement_theta_min 1.9800
_cell_volume 7575.3(3)
_computing_cell_refinement 'CrysAlisPro 1.171.41.105a (Rigaku OD, 2021)'
_computing_data_collection 'CrysAlisPro 1.171.41.105a (Rigaku OD, 2021)'
_computing_data_reduction 'CrysAlisPro 1.171.41.105a (Rigaku OD, 2021)'
_computing_molecular_graphics 'Olex2 1.3 (Dolomanov et al., 2009)'
_computing_publication_material 'Olex2 1.3 (Dolomanov et al., 2009)'
_computing_structure_refinement 'SHELXL 2018/3 (Sheldrick, 2015)'
_computing_structure_solution 'SHELXT  (Sheldrick, 2015)'
_diffrn_ambient_temperature 100(2)
_diffrn_detector 'Hybrid Pixel Array Detector'
_diffrn_detector_area_resol_mean 10.0000
_diffrn_detector_dtime 0.000
_diffrn_detector_type 'Rigaku, HyPix 6000'
_diffrn_measured_fraction_theta_full 1.000
_diffrn_measured_fraction_theta_max 0.999
_diffrn_measurement_details
;
List of Runs (angles in degrees, time in seconds):

  # Type    Start    End  Width  t~exp~   \w     \q     \k     \f   Frames
#--------------------------------------------------------------------------
  1  \w   -103.00  22.00   0.50    5.00    --  -13.60 -60.00 150.00  250
  2  \w   -103.00  22.00   0.50    5.00    --  -13.60 -60.00  30.00  250
  3  \w   -103.00  76.00   0.50    5.00    --  -13.60 -19.00  90.00  358
  4  \w    -49.00 -24.00   0.50    5.00    --  -13.60  57.00-120.00   50
  5  \w    -49.00  76.00   0.50    5.00    --  -13.60  60.00 150.00  250
;
_diffrn_measurement_device 'four-circle diffractometer'
_diffrn_measurement_device_details 'Rigaku, AFC12 \k goniometer'
_diffrn_measurement_device_type
'Rigaku FRE+ equipped with VHF Varimax confocal mirrors and an AFC12 goniometer and HyPix 6000 detector'
_diffrn_measurement_method 'profile data from \w-scans'
_diffrn_measurement_specimen_support 'MiTeGen MicroLoop'
_diffrn_orient_matrix_type 'CrysAlisPro convention (1999,Acta A55,543-557)'
_diffrn_orient_matrix_UB_11 -0.0083900000
_diffrn_orient_matrix_UB_12 -0.0432350000
_diffrn_orient_matrix_UB_13 0.0082756000
_diffrn_orient_matrix_UB_21 -0.0199551000
_diffrn_orient_matrix_UB_22 0.0229905000
_diffrn_orient_matrix_UB_23 0.0114999000
_diffrn_orient_matrix_UB_31 -0.0273895000
_diffrn_orient_matrix_UB_32 -0.0034622000
_diffrn_orient_matrix_UB_33 -0.0265621000
_diffrn_radiation_collimation 0.2
_diffrn_radiation_monochromator 'Confocal mirrors, VHF Varimax'
_diffrn_radiation_probe x-ray
_diffrn_radiation_type 'Mo K\a'
_diffrn_radiation_wavelength 0.71075
_diffrn_radiation_xray_symbol K-L~3~
_diffrn_reflns_av_R_equivalents 0.0344
_diffrn_reflns_av_unetI/netI 0.0224
_diffrn_reflns_Laue_measured_fraction_full 1.000
_diffrn_reflns_Laue_measured_fraction_max 0.999
_diffrn_reflns_limit_h_max 30
_diffrn_reflns_limit_h_min -30
_diffrn_reflns_limit_k_max 19
_diffrn_reflns_limit_k_min -19
_diffrn_reflns_limit_l_max 34
_diffrn_reflns_limit_l_min -33
_diffrn_reflns_number 60080
_diffrn_reflns_point_group_measured_fraction_full 1.000
_diffrn_reflns_point_group_measured_fraction_max 0.999
_diffrn_reflns_theta_full 25.242
_diffrn_reflns_theta_max 28.698
_diffrn_reflns_theta_min 1.729
_diffrn_source 'Rotating-anode X-ray tube'
_diffrn_source_current 55.0
_diffrn_source_power 2.475
_diffrn_source_target Mo
_diffrn_source_type 'Rigaku FRE+'
_diffrn_source_voltage 45.0
_exptl_absorpt_coefficient_mu 0.661
_exptl_absorpt_correction_T_max 1.00000
_exptl_absorpt_correction_T_min 0.80535
_exptl_absorpt_correction_type multi-scan
_exptl_absorpt_process_details
;
CrysAlisPro 1.171.41.105a (Rigaku Oxford Diffraction, 2021)
Empirical absorption correction using spherical harmonics,
implemented in SCALE3 ABSPACK scaling algorithm.
;
_exptl_crystal_colour colourless
_exptl_crystal_colour_primary colourless
_exptl_crystal_density_diffrn 1.463
_exptl_crystal_description blade
_exptl_crystal_F_000 3408
_exptl_crystal_size_max 0.16
_exptl_crystal_size_mid 0.08
_exptl_crystal_size_min 0.04
_refine_diff_density_max 1.418
_refine_diff_density_min -0.571
_refine_diff_density_rms 0.086
_refine_ls_extinction_method none
_refine_ls_goodness_of_fit_ref 1.060
_refine_ls_hydrogen_treatment constr
_refine_ls_matrix_type full
_refine_ls_number_parameters 471
_refine_ls_number_reflns 9774
_refine_ls_number_restraints 118
_refine_ls_restrained_S_all 1.075
_refine_ls_R_factor_all 0.0374
_refine_ls_R_factor_gt 0.0317
_refine_ls_shift/su_max 0.003
_refine_ls_shift/su_mean 0.000
_refine_ls_structure_factor_coef Fsqd
_refine_ls_weighting_details 'w=1/[\s^2^(Fo^2^)+(0.0391P)^2^+20.9998P] where P=(Fo^2^+2Fc^2^)/3'
_refine_ls_weighting_scheme calc
_refine_ls_wR_factor_gt 0.0831
_refine_ls_wR_factor_ref 0.0856
_reflns_Friedel_coverage 0.000
_reflns_number_gt 8663
_reflns_number_total 9774
_reflns_threshold_expression 'I > 2\s(I)'
_cod_data_source_file d2nj02527b2.cif
_cod_data_source_block 2021ncs0185s
_cod_database_code 7061660
_shelx_shelxl_version_number 2018/3
_chemical_oxdiff_formula 'C40 H40 O12 Nb'
_chemical_oxdiff_usercomment BenzNb
_shelx_space_group_comment
;
The symmetry employed for this shelxl refinement is uniquely defined
by the following loop, which should always be used as a source of
symmetry information in preference to the above space-group names.
They are only intended as comments.
;
_shelx_estimated_absorpt_t_max 0.974
_shelx_estimated_absorpt_t_min 0.902
_reflns_odcompleteness_completeness 99.91
_reflns_odcompleteness_iscentric 1
_reflns_odcompleteness_theta 28.64
_olex2_refinement_description
;
1. Fixed Uiso
 At 1.2 times of:
  All C(H) groups, All C(H,H,H,H) groups
 At 1.5 times of:
  All C(H,H,H) groups
2. Restrained distances
 C30-C29 \\sim C30A-C29
 with sigma of 0.02
 C34A-C33 \\sim C34-C33
 with sigma of 0.02
 C32A-C31 \\sim C32-C31
 with sigma of 0.02
 C36A-C35 \\sim C36-C35
 with sigma of 0.02
3. Uiso/Uaniso restraints and constraints
C33: within 2A with sigma of 0.04 and sigma for terminal atoms of 0.08 within 2A
C29 \\sim C30A \\sim C30: within 2A with sigma of 0.04 and sigma for terminal
atoms of 0.08 within 2A
C35: within 2A with sigma of 0.04 and sigma for terminal atoms of 0.08 within 2A
C32 \\sim C31 \\sim C32A: within 2A with sigma of 0.04 and sigma for terminal
atoms of 0.08 within 2A
Uanis(C30) \\sim Ueq, Uanis(C30A) \\sim Ueq, Uanis(C32) \\sim Ueq, Uanis(C32A)
\\sim Ueq: with sigma of 0.0125 and sigma for terminal atoms of 0.025
Uanis(C36) \\sim Ueq, Uanis(C36A) \\sim Ueq, Uanis(C34A) \\sim Ueq, Uanis(C34)
\\sim Ueq: with sigma of 0.0024 and sigma for terminal atoms of 0.0048
Uanis(C34) = Uanis(C34A)
Uanis(C36) = Uanis(C36A)
4. Rigid body (RIGU) restrains
 C33, O11, O12, C35, O10, C29, C30, C31, C32, C30A, C32A, O9
 with sigma for 1-2 distances of 0.004 and sigma for 1-3 distances of 0.004
 C35
 with sigma for 1-2 distances of 0.004 and sigma for 1-3 distances of 0.004
5. Others
 Sof(H29C)=Sof(H29D)=Sof(C30A)=Sof(H30D)=Sof(H30E)=Sof(H30F)=1-FVAR(1)
 Sof(H29A)=Sof(H29B)=Sof(C30)=Sof(H30A)=Sof(H30B)=Sof(H30C)=FVAR(1)
 Sof(H31C)=Sof(H31D)=Sof(C32A)=Sof(H32D)=Sof(H32E)=Sof(H32F)=1-FVAR(2)
 Sof(H31A)=Sof(H31B)=Sof(C32)=Sof(H32A)=Sof(H32B)=Sof(H32C)=FVAR(2)
 Sof(H35C)=Sof(H35D)=Sof(C36A)=Sof(H36D)=Sof(H36E)=Sof(H36F)=1-FVAR(3)
 Sof(H35A)=Sof(H35B)=Sof(C36)=Sof(H36A)=Sof(H36B)=Sof(H36C)=FVAR(3)
 Sof(H33A)=Sof(H33B)=Sof(C34)=Sof(H34D)=Sof(H34E)=Sof(H34F)=1-FVAR(4)
 Sof(H33C)=Sof(H33D)=Sof(C34A)=Sof(H34A)=Sof(H34B)=Sof(H34C)=FVAR(4)
6.a Secondary CH2 refined with riding coordinates:
 C29(H29A,H29B), C29(H29C,H29D), C31(H31A,H31B), C31(H31C,H31D), C33(H33C,
 H33D), C33(H33A,H33B), C35(H35A,H35B), C35(H35C,H35D)
6.b Me refined with riding coordinates:
 C30(H30A,H30B,H30C), C32(H32A,H32B,H32C), C30A(H30D,H30E,H30F), C32A(H32D,
 H32E,H32F), C34A(H34A,H34B,H34C), C34(H34D,H34E,H34F), C36(H36A,H36B,H36C),
 C36A(H36D,H36E,H36F)
6.c Aromatic/amide H refined with riding coordinates:
 C4(H4), C5(H5), C6(H6), C7(H7), C8(H8), C10(H10), C11(H11), C12(H12),
 C13(H13), C14(H14), C18(H18), C19(H19), C20(H20), C21(H21), C22(H22), C24(H24),
  C25(H25), C26(H26), C27(H27), C28(H28)
;
_olex2_submission_special_instructions 'No special instructions were received'
_oxdiff_exptl_absorpt_empirical_details
;
Empirical correction (ABSPACK) includes:
- Absorption correction using spherical harmonics
- Frame scaling
;
_oxdiff_exptl_absorpt_empirical_full_max 2.188
_oxdiff_exptl_absorpt_empirical_full_min 0.485

loop_
_space_group_symop_operation_xyz
'x, y, z'
'-x, y, -z+1/2'
'x+1/2, y+1/2, z'
'-x+1/2, y+1/2, -z+1/2'
'-x, -y, -z'
'x, -y, z-1/2'
'-x+1/2, -y+1/2, -z'
'x+1/2, -y+1/2, z-1/2'

loop_
_atom_site_label
_atom_site_type_symbol
_atom_site_fract_x
_atom_site_fract_y
_atom_site_fract_z
_atom_site_U_iso_or_equiv
_atom_site_adp_type
_atom_site_occupancy
_atom_site_site_symmetry_order
_atom_site_calc_flag
_atom_site_refinement_flags_posn
_atom_site_refinement_flags_adp
_atom_site_refinement_flags_occupancy
_atom_site_disorder_assembly
_atom_site_disorder_group
Nb2 Nb 0.41215(2) 0.50554(2) 0.24301(2) 0.01519(5) Uani 1 1 d . . . . .
Nb1 Nb 0.52993(2) 0.15636(2) 0.32995(2) 0.01786(5) Uani 1 1 d . . . . .
O1 O 0.47084(7) 0.27646(10) 0.30112(6) 0.0180(3) Uani 1 1 d . . . . .
O2 O 0.45779(7) 0.42241(10) 0.32292(6) 0.0189(3) Uani 1 1 d . . . . .
O3 O 0.54975(8) 0.23113(11) 0.39794(6) 0.0210(3) Uani 1 1 d . . . . .
O4 O 0.42202(7) 0.38394(10) 0.20026(6) 0.0167(3) Uani 1 1 d . . . . .
O5 O 0.38830(7) 0.23862(10) 0.17748(6) 0.0191(3) Uani 1 1 d . . . . .
O6 O 0.33237(7) 0.43435(10) 0.22691(6) 0.0174(3) Uani 1 1 d . . . . .
O7 O 0.500000 0.13572(15) 0.250000 0.0206(4) Uani 1 2 d S T P . .
O8 O 0.500000 0.52453(14) 0.250000 0.0190(4) Uani 1 2 d S T P . .
O9 O 0.46441(8) 0.08667(12) 0.33848(7) 0.0268(3) Uani 1 1 d . . . . .
O10 O 0.59833(8) 0.07246(11) 0.36270(7) 0.0242(3) Uani 1 1 d . . . . .
O11 O 0.37849(7) 0.57805(11) 0.17759(6) 0.0202(3) Uani 1 1 d . . . . .
O12 O 0.40250(8) 0.58842(11) 0.29373(7) 0.0227(3) Uani 1 1 d . . . . .
C1 C 0.47875(10) 0.34220(14) 0.33605(9) 0.0170(4) Uani 1 1 d . . . . .
C2 C 0.51617(10) 0.31358(15) 0.39914(9) 0.0188(4) Uani 1 1 d . . . . .
C3 C 0.46673(12) 0.28897(16) 0.42477(10) 0.0232(4) Uani 1 1 d . . . . .
C4 C 0.39896(12) 0.29553(19) 0.39492(11) 0.0311(5) Uani 1 1 d . . . . .
H4 H 0.380967 0.320489 0.357619 0.037 Uiso 1 1 calc R U . . .
C5 C 0.35712(15) 0.2652(2) 0.41999(13) 0.0445(8) Uani 1 1 d . . . . .
H5 H 0.310779 0.270256 0.399608 0.053 Uiso 1 1 calc R U . . .
C6 C 0.38237(18) 0.2285(2) 0.47343(15) 0.0467(8) Uani 1 1 d . . . . .
H6 H 0.353680 0.207200 0.489857 0.056 Uiso 1 1 calc R U . . .
C7 C 0.45021(18) 0.2223(2) 0.50369(14) 0.0470(8) Uani 1 1 d . . . . .
H7 H 0.467938 0.197373 0.540997 0.056 Uiso 1 1 calc R U . . .
C8 C 0.49207(15) 0.25271(19) 0.47936(12) 0.0362(6) Uani 1 1 d . . . . .
H8 H 0.538390 0.248640 0.500234 0.043 Uiso 1 1 calc R U . . .
C9 C 0.56461(11) 0.38772(16) 0.43344(9) 0.0199(4) Uani 1 1 d . . . . .
C10 C 0.54383(11) 0.46249(16) 0.45622(9) 0.0227(4) Uani 1 1 d . . . . .
H10 H 0.498676 0.468166 0.449391 0.027 Uiso 1 1 calc R U . . .
C11 C 0.58861(12) 0.52869(18) 0.48879(10) 0.0264(5) Uani 1 1 d . . . . .
H11 H 0.574004 0.579422 0.504040 0.032 Uiso 1 1 calc R U . . .
C12 C 0.65470(12) 0.52072(19) 0.49906(10) 0.0301(5) Uani 1 1 d . . . . .
H12 H 0.685535 0.565183 0.522000 0.036 Uiso 1 1 calc R U . . .
C13 C 0.67551(12) 0.44762(19) 0.47571(10) 0.0303(5) Uani 1 1 d . . . . .
H13 H 0.720569 0.442656 0.482111 0.036 Uiso 1 1 calc R U . . .
C14 C 0.63062(11) 0.38142(17) 0.44290(9) 0.0245(5) Uani 1 1 d . . . . .
H14 H 0.645195 0.331659 0.426880 0.029 Uiso 1 1 calc R U . . .
C15 C 0.38125(10) 0.31868(15) 0.19245(8) 0.0169(4) Uani 1 1 d . . . . .
C16 C 0.31800(10) 0.34787(14) 0.19949(9) 0.0179(4) Uani 1 1 d . . . . .
C17 C 0.29449(10) 0.28239(16) 0.23383(9) 0.0209(4) Uani 1 1 d . . . . .
C18 C 0.24477(14) 0.3164(2) 0.24822(14) 0.0393(7) Uani 1 1 d . . . . .
H18 H 0.228997 0.377697 0.237757 0.047 Uiso 1 1 calc R U . . .
C19 C 0.21812(15) 0.2619(2) 0.27762(14) 0.0435(7) Uani 1 1 d . . . . .
H19 H 0.184298 0.286048 0.287265 0.052 Uiso 1 1 calc R U . . .
C20 C 0.24037(12) 0.17283(19) 0.29297(11) 0.0312(5) Uani 1 1 d . . . . .
H20 H 0.221884 0.135249 0.312937 0.037 Uiso 1 1 calc R U . . .
C21 C 0.28970(13) 0.13892(18) 0.27905(11) 0.0304(5) Uani 1 1 d . . . . .
H21 H 0.305251 0.077583 0.289586 0.036 Uiso 1 1 calc R U . . .
C22 C 0.31713(12) 0.19343(16) 0.24968(10) 0.0254(5) Uani 1 1 d . . . . .
H22 H 0.351377 0.169362 0.240585 0.031 Uiso 1 1 calc R U . . .
C23 C 0.26262(10) 0.35875(16) 0.13942(9) 0.0204(4) Uani 1 1 d . . . . .
C24 C 0.23483(11) 0.44453(17) 0.11977(10) 0.0260(5) Uani 1 1 d . . . . .
H24 H 0.250950 0.497723 0.142963 0.031 Uiso 1 1 calc R U . . .
C25 C 0.18336(12) 0.4534(2) 0.06619(11) 0.0335(6) Uani 1 1 d . . . . .
H25 H 0.164259 0.512375 0.053264 0.040 Uiso 1 1 calc R U . . .
C26 C 0.16014(12) 0.3767(2) 0.03196(11) 0.0357(6) Uani 1 1 d . . . . .
H26 H 0.125357 0.382750 -0.004646 0.043 Uiso 1 1 calc R U . . .
C27 C 0.18781(13) 0.2910(2) 0.05125(12) 0.0382(6) Uani 1 1 d . . . . .
H27 H 0.171956 0.238105 0.027693 0.046 Uiso 1 1 calc R U . . .
C28 C 0.23848(13) 0.28146(18) 0.10467(11) 0.0316(5) Uani 1 1 d . . . . .
H28 H 0.256827 0.222128 0.117666 0.038 Uiso 1 1 calc R U . . .
C29 C 0.44479(17) 0.0394(2) 0.37687(14) 0.0467(8) Uani 1 1 d D U . . .
H29A H 0.404376 0.068172 0.376780 0.056 Uiso 0.633(7) 1 calc R U P A 1
H29B H 0.479812 0.044255 0.415735 0.056 Uiso 0.633(7) 1 calc R U P A 1
H29C H 0.413919 0.080491 0.384742 0.056 Uiso 0.367(7) 1 calc R U P A 2
H29D H 0.419095 -0.015279 0.356587 0.056 Uiso 0.367(7) 1 calc R U P A 2
C30 C 0.4321(3) -0.0591(3) 0.3607(4) 0.085(3) Uani 0.633(7) 1 d D U P A 1
H30A H 0.418519 -0.091130 0.387701 0.127 Uiso 0.633(7) 1 calc R U P A 1
H30B H 0.396996 -0.063863 0.322461 0.127 Uiso 0.633(7) 1 calc R U P A 1
H30C H 0.472301 -0.087738 0.361348 0.127 Uiso 0.633(7) 1 calc R U P A 1
C31 C 0.66203(16) 0.0375(3) 0.38765(17) 0.0594(10) Uani 1 1 d D U . . .
H31A H 0.665613 -0.004151 0.419240 0.071 Uiso 0.672(8) 1 calc R U P B 1
H31B H 0.693204 0.089338 0.403818 0.071 Uiso 0.672(8) 1 calc R U P B 1
H31C H 0.692253 0.081954 0.415202 0.071 Uiso 0.328(8) 1 calc R U P B 2
H31D H 0.679056 0.022432 0.358699 0.071 Uiso 0.328(8) 1 calc R U P B 2
C32 C 0.6809(3) -0.0138(5) 0.3473(3) 0.082(3) Uani 0.672(8) 1 d D U P B 1
H32A H 0.725962 -0.036890 0.366851 0.123 Uiso 0.672(8) 1 calc R U P B 1
H32B H 0.650760 -0.066049 0.331718 0.123 Uiso 0.672(8) 1 calc R U P B 1
H32C H 0.678357 0.027459 0.316292 0.123 Uiso 0.672(8) 1 calc R U P B 1
C33 C 0.39884(16) 0.6221(2) 0.13838(12) 0.0405(7) Uani 1 1 d D . . . .
H33C H 0.409798 0.575292 0.115564 0.049 Uiso 0.531(6) 1 calc R U P C 2
H33D H 0.438329 0.660520 0.158722 0.049 Uiso 0.531(6) 1 calc R U P C 2
H33A H 0.359870 0.633290 0.102506 0.049 Uiso 0.469(6) 1 calc R U P C 1
H33B H 0.429011 0.580440 0.129905 0.049 Uiso 0.469(6) 1 calc R U P C 1
C35 C 0.4061(2) 0.6138(3) 0.34811(14) 0.0615(11) Uani 1 1 d D . . . .
H35A H 0.401934 0.681795 0.349700 0.074 Uiso 0.736(6) 1 calc R U P D 1
H35B H 0.449658 0.595828 0.377365 0.074 Uiso 0.736(6) 1 calc R U P D 1
H35C H 0.365859 0.591356 0.351648 0.074 Uiso 0.264(6) 1 calc R U P D 2
H35D H 0.444164 0.581771 0.377381 0.074 Uiso 0.264(6) 1 calc R U P D 2
C30A C 0.4904(4) 0.0085(6) 0.4287(3) 0.039(2) Uani 0.367(7) 1 d D U P A 2
H30D H 0.467631 -0.022474 0.449306 0.058 Uiso 0.367(7) 1 calc R U P A 2
H30E H 0.520639 -0.035145 0.422632 0.058 Uiso 0.367(7) 1 calc R U P A 2
H30F H 0.515427 0.061308 0.450988 0.058 Uiso 0.367(7) 1 calc R U P A 2
C32A C 0.6530(5) -0.0545(5) 0.4190(4) 0.053(3) Uani 0.328(8) 1 d D U P B 2
H32D H 0.695785 -0.085054 0.438316 0.080 Uiso 0.328(8) 1 calc R U P B 2
H32E H 0.635494 -0.037706 0.446944 0.080 Uiso 0.328(8) 1 calc R U P B 2
H32F H 0.622404 -0.096749 0.390896 0.080 Uiso 0.328(8) 1 calc R U P B 2
C34A C 0.3418(4) 0.6823(5) 0.1001(3) 0.0549(12) Uani 0.531(6) 1 d D U P C 2
H34A H 0.354227 0.713984 0.072311 0.082 Uiso 0.531(6) 1 calc R U P C 2
H34B H 0.303124 0.643480 0.080191 0.082 Uiso 0.531(6) 1 calc R U P C 2
H34C H 0.331532 0.728340 0.123163 0.082 Uiso 0.531(6) 1 calc R U P C 2
C34 C 0.4326(4) 0.7112(5) 0.1603(3) 0.0549(12) Uani 0.469(6) 1 d D U P C 1
H34D H 0.445804 0.739192 0.131939 0.082 Uiso 0.469(6) 1 calc R U P C 1
H34E H 0.402621 0.753117 0.168023 0.082 Uiso 0.469(6) 1 calc R U P C 1
H34F H 0.471749 0.700277 0.195416 0.082 Uiso 0.469(6) 1 calc R U P C 1
C36 C 0.3552(2) 0.5703(3) 0.36077(18) 0.0446(9) Uani 0.736(6) 1 d D U P D 1
H36A H 0.359472 0.589597 0.398529 0.067 Uiso 0.736(6) 1 calc R U P D 1
H36B H 0.311892 0.588814 0.332362 0.067 Uiso 0.736(6) 1 calc R U P D 1
H36C H 0.359608 0.502860 0.360023 0.067 Uiso 0.736(6) 1 calc R U P D 1
C36A C 0.4123(6) 0.7092(8) 0.3594(5) 0.0446(9) Uani 0.264(6) 1 d D U P D 2
H36D H 0.414431 0.720596 0.397547 0.067 Uiso 0.264(6) 1 calc R U P D 2
H36E H 0.452676 0.732002 0.357166 0.067 Uiso 0.264(6) 1 calc R U P D 2
H36F H 0.374222 0.741606 0.331384 0.067 Uiso 0.264(6) 1 calc R U P D 2

loop_
_atom_site_aniso_label
_atom_site_aniso_U_11
_atom_site_aniso_U_22
_atom_site_aniso_U_33
_atom_site_aniso_U_23
_atom_site_aniso_U_13
_atom_site_aniso_U_12
Nb2 0.01223(9) 0.01412(9) 0.01956(9) -0.00056(6) 0.00684(7) 0.00084(6)
Nb1 0.02045(10) 0.01407(9) 0.02274(10) 0.00308(7) 0.01258(8) 0.00178(7)
O1 0.0184(7) 0.0157(7) 0.0209(7) 0.0003(6) 0.0091(6) 0.0003(6)
O2 0.0178(7) 0.0185(7) 0.0207(7) 0.0002(6) 0.0080(6) 0.0028(6)
O3 0.0247(8) 0.0206(8) 0.0203(7) 0.0047(6) 0.0117(6) 0.0072(6)
O4 0.0148(7) 0.0156(7) 0.0221(7) -0.0008(6) 0.0100(6) -0.0004(5)
O5 0.0192(7) 0.0171(7) 0.0234(7) -0.0030(6) 0.0111(6) -0.0013(6)
O6 0.0145(7) 0.0171(7) 0.0222(7) -0.0038(6) 0.0090(6) -0.0009(5)
O7 0.0250(11) 0.0169(10) 0.0239(10) 0.000 0.0142(9) 0.000
O8 0.0137(9) 0.0151(9) 0.0275(11) 0.000 0.0076(8) 0.000
O9 0.0283(8) 0.0234(8) 0.0345(9) 0.0071(7) 0.0187(7) -0.0007(7)
O10 0.0270(8) 0.0183(7) 0.0293(8) 0.0051(6) 0.0137(7) 0.0049(6)
O11 0.0190(7) 0.0215(7) 0.0223(7) 0.0035(6) 0.0108(6) 0.0028(6)
O12 0.0247(8) 0.0204(7) 0.0222(7) -0.0026(6) 0.0087(6) 0.0056(6)
C1 0.0138(9) 0.0191(9) 0.0212(9) 0.0016(8) 0.0103(7) 0.0012(7)
C2 0.0202(10) 0.0193(10) 0.0196(9) 0.0029(8) 0.0110(8) 0.0046(8)
C3 0.0301(12) 0.0198(10) 0.0280(11) -0.0011(8) 0.0202(10) 0.0003(9)
C4 0.0287(12) 0.0416(14) 0.0292(12) -0.0117(11) 0.0183(10) -0.0122(11)
C5 0.0407(16) 0.0564(19) 0.0492(17) -0.0265(15) 0.0315(14) -0.0261(14)
C6 0.071(2) 0.0326(14) 0.066(2) -0.0131(14) 0.0578(19) -0.0183(14)
C7 0.078(2) 0.0344(15) 0.0538(18) 0.0161(13) 0.0525(18) 0.0141(15)
C8 0.0458(16) 0.0369(14) 0.0383(14) 0.0148(11) 0.0300(12) 0.0170(12)
C9 0.0203(10) 0.0247(11) 0.0158(9) 0.0034(8) 0.0086(8) 0.0021(8)
C10 0.0210(10) 0.0267(11) 0.0219(10) -0.0005(9) 0.0103(8) 0.0009(9)
C11 0.0296(12) 0.0283(12) 0.0245(11) -0.0040(9) 0.0142(9) -0.0026(10)
C12 0.0260(12) 0.0371(14) 0.0259(11) -0.0038(10) 0.0093(9) -0.0063(10)
C13 0.0198(11) 0.0419(14) 0.0289(12) 0.0001(10) 0.0097(9) 0.0011(10)
C14 0.0213(11) 0.0313(12) 0.0228(10) 0.0020(9) 0.0110(9) 0.0046(9)
C15 0.0163(9) 0.0185(9) 0.0164(9) 0.0005(7) 0.0072(7) -0.0003(7)
C16 0.0157(9) 0.0170(9) 0.0230(10) -0.0027(8) 0.0100(8) -0.0011(7)
C17 0.0160(10) 0.0234(10) 0.0244(10) -0.0011(8) 0.0093(8) -0.0044(8)
C18 0.0385(14) 0.0332(14) 0.0629(18) 0.0148(13) 0.0377(14) 0.0101(12)
C19 0.0360(15) 0.0464(17) 0.065(2) 0.0142(15) 0.0379(15) 0.0070(13)
C20 0.0253(12) 0.0360(13) 0.0347(13) 0.0039(11) 0.0148(10) -0.0108(10)
C21 0.0332(13) 0.0238(12) 0.0368(13) 0.0024(10) 0.0169(11) -0.0053(10)
C22 0.0257(11) 0.0226(11) 0.0319(12) -0.0009(9) 0.0158(10) -0.0028(9)
C23 0.0137(9) 0.0256(11) 0.0235(10) -0.0038(8) 0.0093(8) -0.0034(8)
C24 0.0214(11) 0.0278(12) 0.0262(11) -0.0008(9) 0.0070(9) 0.0010(9)
C25 0.0234(12) 0.0415(15) 0.0312(13) 0.0059(11) 0.0067(10) 0.0041(10)
C26 0.0190(11) 0.0591(18) 0.0251(12) -0.0027(12) 0.0050(9) -0.0055(11)
C27 0.0289(13) 0.0453(16) 0.0335(13) -0.0147(12) 0.0058(11) -0.0086(12)
C28 0.0272(12) 0.0286(12) 0.0346(13) -0.0080(10) 0.0080(10) -0.0029(10)
C29 0.0560(19) 0.0449(17) 0.0562(18) 0.0209(14) 0.0403(16) 0.0044(14)
C30 0.083(5) 0.023(2) 0.193(8) 0.029(3) 0.102(5) 0.009(2)
C31 0.0350(16) 0.049(2) 0.079(2) 0.0117(18) 0.0072(16) 0.0150(15)
C32 0.085(4) 0.089(5) 0.110(5) 0.043(4) 0.077(4) 0.063(4)
C33 0.0559(18) 0.0425(16) 0.0362(14) 0.0034(12) 0.0323(14) -0.0048(14)
C35 0.088(3) 0.066(2) 0.0312(15) 0.0012(15) 0.0257(17) 0.036(2)
C30A 0.038(4) 0.041(4) 0.041(4) 0.027(3) 0.020(3) 0.006(3)
C32A 0.046(5) 0.017(4) 0.057(6) 0.012(3) -0.021(4) 0.006(3)
C34A 0.085(3) 0.045(2) 0.050(2) 0.0180(17) 0.043(2) 0.020(2)
C34 0.085(3) 0.045(2) 0.050(2) 0.0180(17) 0.043(2) 0.020(2)
C36 0.0479(19) 0.056(2) 0.0398(17) 0.0026(15) 0.0285(15) 0.0118(16)
C36A 0.0479(19) 0.056(2) 0.0398(17) 0.0026(15) 0.0285(15) 0.0118(16)

loop_
_atom_type_symbol
_atom_type_description
_atom_type_scat_dispersion_real
_atom_type_scat_dispersion_imag
_atom_type_scat_source
C C 0.0033 0.0016 'International Tables Vol C Tables 4.2.6.8 and 6.1.1.4'
H H 0.0000 0.0000 'International Tables Vol C Tables 4.2.6.8 and 6.1.1.4'
Nb Nb -2.0727 0.6215 'International Tables Vol C Tables 4.2.6.8 and 6.1.1.4'
O O 0.0106 0.0060 'International Tables Vol C Tables 4.2.6.8 and 6.1.1.4'

loop_
_geom_angle_atom_site_label_1
_geom_angle_atom_site_label_2
_geom_angle_atom_site_label_3
_geom_angle
_geom_angle_site_symmetry_1
_geom_angle_site_symmetry_3
_geom_angle_publ_flag
O4 Nb2 O2 86.02(5) . . ?
O6 Nb2 O2 86.81(6) . . ?
O6 Nb2 O4 74.41(6) . . ?
O8 Nb2 O2 85.87(5) . . ?
O8 Nb2 O4 81.35(7) . . ?
O8 Nb2 O6 155.10(7) . . ?
O11 Nb2 O2 176.90(6) . . ?
O11 Nb2 O4 94.75(6) . . ?
O11 Nb2 O6 96.29(6) . . ?
O11 Nb2 O8 91.27(6) . . ?
O12 Nb2 O2 80.55(6) . . ?
O12 Nb2 O4 164.85(6) . . ?
O12 Nb2 O6 97.73(7) . . ?
O12 Nb2 O8 104.48(7) . . ?
O12 Nb2 O11 99.04(7) . . ?
O1 Nb1 O5 86.83(5) . 2_655 ?
O3 Nb1 O1 75.07(6) . . ?
O3 Nb1 O5 83.69(6) . 2_655 ?
O7 Nb1 O1 81.74(7) . . ?
O7 Nb1 O3 155.01(8) . . ?
O7 Nb1 O5 85.87(5) . 2_655 ?
O9 Nb1 O1 94.65(7) . . ?
O9 Nb1 O3 95.39(7) . . ?
O9 Nb1 O5 178.01(7) . 2_655 ?
O9 Nb1 O7 95.65(7) . . ?
O9 Nb1 O10 97.42(7) . . ?
O10 Nb1 O1 165.80(7) . . ?
O10 Nb1 O3 96.31(7) . . ?
O10 Nb1 O5 80.94(6) . 2_655 ?
O10 Nb1 O7 104.40(7) . . ?
C1 O1 Nb1 118.45(13) . . ?
C1 O2 Nb2 136.83(14) . . ?
C2 O3 Nb1 123.98(13) . . ?
C15 O4 Nb2 118.52(13) . . ?
C15 O5 Nb1 136.44(14) . 2_655 ?
C16 O6 Nb2 125.29(12) . . ?
Nb1 O7 Nb1 162.09(13) 2_655 . ?
Nb2 O8 Nb2 163.46(12) . 2_655 ?
C29 O9 Nb1 145.92(19) . . ?
C31 O10 Nb1 159.8(2) . . ?
C33 O11 Nb2 140.49(17) . . ?
C35 O12 Nb2 152.84(18) . . ?
O1 C1 C2 113.85(17) . . ?
O2 C1 O1 125.12(19) . . ?
O2 C1 C2 121.00(18) . . ?
O3 C2 C1 105.29(16) . . ?
O3 C2 C3 106.96(17) . . ?
O3 C2 C9 110.55(17) . . ?
C3 C2 C1 109.94(17) . . ?
C9 C2 C1 111.84(17) . . ?
C9 C2 C3 111.95(17) . . ?
C4 C3 C2 123.4(2) . . ?
C4 C3 C8 119.2(2) . . ?
C8 C3 C2 117.2(2) . . ?
C3 C4 H4 120.1 . . ?
C3 C4 C5 119.8(3) . . ?
C5 C4 H4 120.1 . . ?
C4 C5 H5 119.7 . . ?
C6 C5 C4 120.7(3) . . ?
C6 C5 H5 119.7 . . ?
C5 C6 H6 120.1 . . ?
C5 C6 C7 119.8(3) . . ?
C7 C6 H6 120.1 . . ?
C6 C7 H7 120.0 . . ?
C8 C7 C6 120.0(3) . . ?
C8 C7 H7 120.0 . . ?
C3 C8 C7 120.5(3) . . ?
C3 C8 H8 119.7 . . ?
C7 C8 H8 119.7 . . ?
C10 C9 C2 120.81(19) . . ?
C14 C9 C2 120.2(2) . . ?
C14 C9 C10 119.0(2) . . ?
C9 C10 H10 119.7 . . ?
C11 C10 C9 120.6(2) . . ?
C11 C10 H10 119.7 . . ?
C10 C11 H11 120.0 . . ?
C12 C11 C10 120.0(2) . . ?
C12 C11 H11 120.0 . . ?
C11 C12 H12 120.1 . . ?
C13 C12 C11 119.7(2) . . ?
C13 C12 H12 120.1 . . ?
C12 C13 H13 119.9 . . ?
C12 C13 C14 120.3(2) . . ?
C14 C13 H13 119.9 . . ?
C9 C14 C13 120.4(2) . . ?
C9 C14 H14 119.8 . . ?
C13 C14 H14 119.8 . . ?
O4 C15 C16 113.87(18) . . ?
O5 C15 O4 124.51(19) . . ?
O5 C15 C16 121.53(18) . . ?
O6 C16 C15 105.65(16) . . ?
O6 C16 C17 108.65(17) . . ?
O6 C16 C23 109.79(17) . . ?
C17 C16 C15 116.24(17) . . ?
C17 C16 C23 108.87(17) . . ?
C23 C16 C15 107.51(16) . . ?
C18 C17 C16 115.7(2) . . ?
C22 C17 C16 125.4(2) . . ?
C22 C17 C18 118.9(2) . . ?
C17 C18 H18 119.7 . . ?
C19 C18 C17 120.7(3) . . ?
C19 C18 H18 119.7 . . ?
C18 C19 H19 119.8 . . ?
C20 C19 C18 120.3(3) . . ?
C20 C19 H19 119.8 . . ?
C19 C20 H20 120.4 . . ?
C21 C20 C19 119.2(2) . . ?
C21 C20 H20 120.4 . . ?
C20 C21 H21 119.6 . . ?
C20 C21 C22 120.9(2) . . ?
C22 C21 H21 119.6 . . ?
C17 C22 C21 119.9(2) . . ?
C17 C22 H22 120.0 . . ?
C21 C22 H22 120.0 . . ?
C24 C23 C16 120.82(19) . . ?
C24 C23 C28 118.9(2) . . ?
C28 C23 C16 120.2(2) . . ?
C23 C24 H24 119.7 . . ?
C23 C24 C25 120.5(2) . . ?
C25 C24 H24 119.7 . . ?
C24 C25 H25 119.9 . . ?
C26 C25 C24 120.1(3) . . ?
C26 C25 H25 119.9 . . ?
C25 C26 H26 120.2 . . ?
C25 C26 C27 119.6(2) . . ?
C27 C26 H26 120.2 . . ?
C26 C27 H27 119.7 . . ?
C26 C27 C28 120.6(3) . . ?
C28 C27 H27 119.7 . . ?
C23 C28 H28 119.9 . . ?
C27 C28 C23 120.2(3) . . ?
C27 C28 H28 119.9 . . ?
O9 C29 H29A 109.6 . . ?
O9 C29 H29B 109.6 . . ?
O9 C29 H29C 107.0 . . ?
O9 C29 H29D 107.0 . . ?
O9 C29 C30 110.3(4) . . ?
H29A C29 H29B 108.1 . . ?
H29C C29 H29D 106.7 . . ?
C30 C29 H29A 109.6 . . ?
C30 C29 H29B 109.6 . . ?
C30A C29 O9 121.3(4) . . ?
C30A C29 H29C 107.0 . . ?
C30A C29 H29D 107.0 . . ?
C29 C30 H30A 109.5 . . ?
C29 C30 H30B 109.5 . . ?
C29 C30 H30C 109.5 . . ?
H30A C30 H30B 109.5 . . ?
H30A C30 H30C 109.5 . . ?
H30B C30 H30C 109.5 . . ?
O10 C31 H31A 109.1 . . ?
O10 C31 H31B 109.1 . . ?
O10 C31 H31C 111.2 . . ?
O10 C31 H31D 111.2 . . ?
O10 C31 C32 112.7(4) . . ?
O10 C31 C32A 102.7(4) . . ?
H31A C31 H31B 107.8 . . ?
H31C C31 H31D 109.1 . . ?
C32 C31 H31A 109.1 . . ?
C32 C31 H31B 109.1 . . ?
C32A C31 H31C 111.2 . . ?
C32A C31 H31D 111.2 . . ?
C31 C32 H32A 109.5 . . ?
C31 C32 H32B 109.5 . . ?
C31 C32 H32C 109.5 . . ?
H32A C32 H32B 109.5 . . ?
H32A C32 H32C 109.5 . . ?
H32B C32 H32C 109.5 . . ?
O11 C33 H33C 110.3 . . ?
O11 C33 H33D 110.3 . . ?
O11 C33 H33A 109.2 . . ?
O11 C33 H33B 109.2 . . ?
O11 C33 C34A 107.2(3) . . ?
O11 C33 C34 112.2(3) . . ?
H33C C33 H33D 108.5 . . ?
H33A C33 H33B 107.9 . . ?
C34A C33 H33C 110.3 . . ?
C34A C33 H33D 110.3 . . ?
C34 C33 H33A 109.2 . . ?
C34 C33 H33B 109.2 . . ?
O12 C35 H35A 109.2 . . ?
O12 C35 H35B 109.2 . . ?
O12 C35 H35C 108.6 . . ?
O12 C35 H35D 108.6 . . ?
O12 C35 C36 112.2(3) . . ?
H35A C35 H35B 107.9 . . ?
H35C C35 H35D 107.6 . . ?
C36 C35 H35A 109.2 . . ?
C36 C35 H35B 109.2 . . ?
C36A C35 O12 114.8(5) . . ?
C36A C35 H35C 108.6 . . ?
C36A C35 H35D 108.6 . . ?
C29 C30A H30D 109.5 . . ?
C29 C30A H30E 109.5 . . ?
C29 C30A H30F 109.5 . . ?
H30D C30A H30E 109.5 . . ?
H30D C30A H30F 109.5 . . ?
H30E C30A H30F 109.5 . . ?
C31 C32A H32D 109.5 . . ?
C31 C32A H32E 109.5 . . ?
C31 C32A H32F 109.5 . . ?
H32D C32A H32E 109.5 . . ?
H32D C32A H32F 109.5 . . ?
H32E C32A H32F 109.5 . . ?
C33 C34A H34A 109.5 . . ?
C33 C34A H34B 109.5 . . ?
C33 C34A H34C 109.5 . . ?
H34A C34A H34B 109.5 . . ?
H34A C34A H34C 109.5 . . ?
H34B C34A H34C 109.5 . . ?
C33 C34 H34D 109.5 . . ?
C33 C34 H34E 109.5 . . ?
C33 C34 H34F 109.5 . . ?
H34D C34 H34E 109.5 . . ?
H34D C34 H34F 109.5 . . ?
H34E C34 H34F 109.5 . . ?
C35 C36 H36A 109.5 . . ?
C35 C36 H36B 109.5 . . ?
C35 C36 H36C 109.5 . . ?
H36A C36 H36B 109.5 . . ?
H36A C36 H36C 109.5 . . ?
H36B C36 H36C 109.5 . . ?
C35 C36A H36D 109.5 . . ?
C35 C36A H36E 109.5 . . ?
C35 C36A H36F 109.5 . . ?
H36D C36A H36E 109.5 . . ?
H36D C36A H36F 109.5 . . ?
H36E C36A H36F 109.5 . . ?

loop_
_geom_bond_atom_site_label_1
_geom_bond_atom_site_label_2
_geom_bond_distance
_geom_bond_site_symmetry_2
_geom_bond_publ_flag
Nb2 O2 2.2401(15) . ?
Nb2 O4 2.1334(14) . ?
Nb2 O6 1.9442(14) . ?
Nb2 O8 1.9081(4) . ?
Nb2 O11 1.8647(15) . ?
Nb2 O12 1.8502(15) . ?
Nb1 O1 2.1205(15) . ?
Nb1 O3 1.9517(15) . ?
Nb1 O5 2.2460(15) 2_655 ?
Nb1 O7 1.9152(4) . ?
Nb1 O9 1.8572(16) . ?
Nb1 O10 1.8575(16) . ?
O1 C1 1.271(3) . ?
O2 C1 1.244(3) . ?
O3 C2 1.413(2) . ?
O4 C15 1.266(2) . ?
O5 C15 1.250(3) . ?
O6 C16 1.407(2) . ?
O9 C29 1.412(3) . ?
O10 C31 1.391(3) . ?
O11 C33 1.417(3) . ?
O12 C35 1.421(3) . ?
C1 C2 1.552(3) . ?
C2 C3 1.539(3) . ?
C2 C9 1.521(3) . ?
C3 C4 1.389(3) . ?
C3 C8 1.389(3) . ?
C4 H4 0.9500 . ?
C4 C5 1.403(3) . ?
C5 H5 0.9500 . ?
C5 C6 1.366(5) . ?
C6 H6 0.9500 . ?
C6 C7 1.391(5) . ?
C7 H7 0.9500 . ?
C7 C8 1.390(4) . ?
C8 H8 0.9500 . ?
C9 C10 1.396(3) . ?
C9 C14 1.390(3) . ?
C10 H10 0.9500 . ?
C10 C11 1.390(3) . ?
C11 H11 0.9500 . ?
C11 C12 1.388(3) . ?
C12 H12 0.9500 . ?
C12 C13 1.386(4) . ?
C13 H13 0.9500 . ?
C13 C14 1.393(4) . ?
C14 H14 0.9500 . ?
C15 C16 1.549(3) . ?
C16 C17 1.527(3) . ?
C16 C23 1.545(3) . ?
C17 C18 1.392(3) . ?
C17 C22 1.380(3) . ?
C18 H18 0.9500 . ?
C18 C19 1.384(4) . ?
C19 H19 0.9500 . ?
C19 C20 1.378(4) . ?
C20 H20 0.9500 . ?
C20 C21 1.377(4) . ?
C21 H21 0.9500 . ?
C21 C22 1.395(3) . ?
C22 H22 0.9500 . ?
C23 C24 1.386(3) . ?
C23 C28 1.395(3) . ?
C24 H24 0.9500 . ?
C24 C25 1.396(3) . ?
C25 H25 0.9500 . ?
C25 C26 1.380(4) . ?
C26 H26 0.9500 . ?
C26 C27 1.383(4) . ?
C27 H27 0.9500 . ?
C27 C28 1.386(4) . ?
C28 H28 0.9500 . ?
C29 H29A 0.9900 . ?
C29 H29B 0.9900 . ?
C29 H29C 0.9900 . ?
C29 H29D 0.9900 . ?
C29 C30 1.478(6) . ?
C29 C30A 1.383(7) . ?
C30 H30A 0.9800 . ?
C30 H30B 0.9800 . ?
C30 H30C 0.9800 . ?
C31 H31A 0.9900 . ?
C31 H31B 0.9900 . ?
C31 H31C 0.9900 . ?
C31 H31D 0.9900 . ?
C31 C32 1.472(7) . ?
C31 C32A 1.611(9) . ?
C32 H32A 0.9800 . ?
C32 H32B 0.9800 . ?
C32 H32C 0.9800 . ?
C33 H33C 0.9900 . ?
C33 H33D 0.9900 . ?
C33 H33A 0.9900 . ?
C33 H33B 0.9900 . ?
C33 C34A 1.523(7) . ?
C33 C34 1.483(8) . ?
C35 H35A 0.9900 . ?
C35 H35B 0.9900 . ?
C35 H35C 0.9900 . ?
C35 H35D 0.9900 . ?
C35 C36 1.444(6) . ?
C35 C36A 1.405(11) . ?
C30A H30D 0.9800 . ?
C30A H30E 0.9800 . ?
C30A H30F 0.9800 . ?
C32A H32D 0.9800 . ?
C32A H32E 0.9800 . ?
C32A H32F 0.9800 . ?
C34A H34A 0.9800 . ?
C34A H34B 0.9800 . ?
C34A H34C 0.9800 . ?
C34 H34D 0.9800 . ?
C34 H34E 0.9800 . ?
C34 H34F 0.9800 . ?
C36 H36A 0.9800 . ?
C36 H36B 0.9800 . ?
C36 H36C 0.9800 . ?
C36A H36D 0.9800 . ?
C36A H36E 0.9800 . ?
C36A H36F 0.9800 . ?

loop_
_geom_torsion_atom_site_label_1
_geom_torsion_atom_site_label_2
_geom_torsion_atom_site_label_3
_geom_torsion_atom_site_label_4
_geom_torsion
_geom_torsion_site_symmetry_1
_geom_torsion_site_symmetry_2
_geom_torsion_site_symmetry_3
_geom_torsion_site_symmetry_4
_geom_torsion_publ_flag
Nb2 O2 C1 O1 -10.1(3) . . . . ?
Nb2 O2 C1 C2 171.90(13) . . . . ?
Nb2 O4 C15 O5 -166.60(16) . . . . ?
Nb2 O4 C15 C16 17.0(2) . . . . ?
Nb2 O6 C16 C15 6.7(2) . . . . ?
Nb2 O6 C16 C17 132.06(15) . . . . ?
Nb2 O6 C16 C23 -108.98(16) . . . . ?
Nb2 O11 C33 C34A -171.3(3) . . . . ?
Nb2 O11 C33 C34 -80.0(5) . . . . ?
Nb2 O12 C35 C36 -72.0(6) . . . . ?
Nb2 O12 C35 C36A 156.3(6) . . . . ?
Nb1 O1 C1 O2 164.87(16) . . . . ?
Nb1 O1 C1 C2 -17.0(2) . . . . ?
Nb1 O3 C2 C1 -15.5(2) . . . . ?
Nb1 O3 C2 C3 101.39(17) . . . . ?
Nb1 O3 C2 C9 -136.50(14) . . . . ?
Nb1 O5 C15 O4 12.1(3) 2_655 . . . ?
Nb1 O5 C15 C16 -171.81(14) 2_655 . . . ?
Nb1 O9 C29 C30 -121.0(4) . . . . ?
Nb1 O9 C29 C30A -22.1(7) . . . . ?
Nb1 O10 C31 C32 -101.1(7) . . . . ?
Nb1 O10 C31 C32A 159.0(6) . . . . ?
O1 Nb1 O9 C29 -116.6(3) . . . . ?
O1 Nb1 O10 C31 -15.6(8) . . . . ?
O1 C1 C2 O3 19.7(2) . . . . ?
O1 C1 C2 C3 -95.2(2) . . . . ?
O1 C1 C2 C9 139.80(18) . . . . ?
O2 Nb2 O12 C35 -7.4(5) . . . . ?
O2 C1 C2 O3 -162.06(18) . . . . ?
O2 C1 C2 C3 83.1(2) . . . . ?
O2 C1 C2 C9 -42.0(3) . . . . ?
O3 Nb1 O9 C29 -41.2(3) . . . . ?
O3 Nb1 O10 C31 -67.3(6) . . . . ?
O3 C2 C3 C4 -115.9(2) . . . . ?
O3 C2 C3 C8 59.7(3) . . . . ?
O3 C2 C9 C10 -159.01(19) . . . . ?
O3 C2 C9 C14 20.5(3) . . . . ?
O4 Nb2 O11 C33 -72.2(3) . . . . ?
O4 Nb2 O12 C35 20.5(6) . . . . ?
O4 C15 C16 O6 -14.7(2) . . . . ?
O4 C15 C16 C17 -135.29(19) . . . . ?
O4 C15 C16 C23 102.5(2) . . . . ?
O5 Nb1 O10 C31 15.2(6) 2_655 . . . ?
O5 C15 C16 O6 168.79(18) . . . . ?
O5 C15 C16 C17 48.2(3) . . . . ?
O5 C15 C16 C23 -74.0(2) . . . . ?
O6 Nb2 O11 C33 -147.0(3) . . . . ?
O6 Nb2 O12 C35 78.0(5) . . . . ?
O6 C16 C17 C18 50.4(3) . . . . ?
O6 C16 C17 C22 -131.6(2) . . . . ?
O6 C16 C23 C24 0.1(3) . . . . ?
O6 C16 C23 C28 -178.0(2) . . . . ?
O7 Nb1 O9 C29 161.2(3) . . . . ?
O7 Nb1 O10 C31 98.5(6) . . . . ?
O8 Nb2 O11 C33 9.2(3) . . . . ?
O8 Nb2 O12 C35 -90.6(5) . . . . ?
O9 Nb1 O10 C31 -163.6(6) . . . . ?
O10 Nb1 O9 C29 55.9(3) . . . . ?
O11 Nb2 O12 C35 175.7(5) . . . . ?
O12 Nb2 O11 C33 114.1(3) . . . . ?
C1 C2 C3 C4 -2.1(3) . . . . ?
C1 C2 C3 C8 173.5(2) . . . . ?
C1 C2 C9 C10 84.0(2) . . . . ?
C1 C2 C9 C14 -96.5(2) . . . . ?
C2 C3 C4 C5 175.2(2) . . . . ?
C2 C3 C8 C7 -175.1(2) . . . . ?
C2 C9 C10 C11 178.3(2) . . . . ?
C2 C9 C14 C13 -178.0(2) . . . . ?
C3 C2 C9 C10 -39.9(3) . . . . ?
C3 C2 C9 C14 139.6(2) . . . . ?
C3 C4 C5 C6 -0.5(4) . . . . ?
C4 C3 C8 C7 0.7(4) . . . . ?
C4 C5 C6 C7 1.0(5) . . . . ?
C5 C6 C7 C8 -0.6(5) . . . . ?
C6 C7 C8 C3 -0.3(4) . . . . ?
C8 C3 C4 C5 -0.3(4) . . . . ?
C9 C2 C3 C4 122.9(2) . . . . ?
C9 C2 C3 C8 -61.5(3) . . . . ?
C9 C10 C11 C12 -0.2(4) . . . . ?
C10 C9 C14 C13 1.5(3) . . . . ?
C10 C11 C12 C13 1.4(4) . . . . ?
C11 C12 C13 C14 -1.1(4) . . . . ?
C12 C13 C14 C9 -0.3(4) . . . . ?
C14 C9 C10 C11 -1.3(3) . . . . ?
C15 C16 C17 C18 169.3(2) . . . . ?
C15 C16 C17 C22 -12.6(3) . . . . ?
C15 C16 C23 C24 -114.3(2) . . . . ?
C15 C16 C23 C28 67.5(3) . . . . ?
C16 C17 C18 C19 177.8(3) . . . . ?
C16 C17 C22 C21 -177.3(2) . . . . ?
C16 C23 C24 C25 -177.9(2) . . . . ?
C16 C23 C28 C27 178.6(2) . . . . ?
C17 C16 C23 C24 119.0(2) . . . . ?
C17 C16 C23 C28 -59.2(3) . . . . ?
C17 C18 C19 C20 -0.2(5) . . . . ?
C18 C17 C22 C21 0.7(4) . . . . ?
C18 C19 C20 C21 0.4(5) . . . . ?
C19 C20 C21 C22 -0.1(4) . . . . ?
C20 C21 C22 C17 -0.5(4) . . . . ?
C22 C17 C18 C19 -0.4(4) . . . . ?
C23 C16 C17 C18 -69.1(3) . . . . ?
C23 C16 C17 C22 108.9(2) . . . . ?
C23 C24 C25 C26 -0.8(4) . . . . ?
C24 C23 C28 C27 0.4(4) . . . . ?
C24 C25 C26 C27 0.5(4) . . . . ?
C25 C26 C27 C28 0.2(4) . . . . ?
C26 C27 C28 C23 -0.7(4) . . . . ?
C28 C23 C24 C25 0.3(4) . . . . ?
